data_7713400
loop_
_publ_author_name
'Kouck&#xfd;, Filip'
'Kotek, Jan'
'C&#xed;sa&#x159;ov&#xe1;, Ivana'
'Havl&#xed;&#x10d;kov&#xe1;, Jana'
'Kub&#xed;&#x10d;ek, Vojt&#x11b;ch'
'Hermann, Petr'

_publ_section_title
;
 Transition metal complexes of cyclam with two
 2,2,2-trifluoroethylphosphinate pendant arms as probes for <sup>19</sup>F
 magnetic resonance imaging.
;
_journal_name_full 'Dalton transactions (Cambridge, England : 2003)'
_journal_paper_doi 10.1039/d3dt01420g
_journal_year 2023
_chemical_formula_moiety 'C16 H30 Cu F6 N4 O4 P2, 3(H2 O)'
_chemical_formula_sum 'C16 H36 Cu F6 N4 O7 P2'
_chemical_formula_weight 635.97
_space_group_crystal_system triclinic
_space_group_IT_number 2
_space_group_name_Hall '-P 1'
_space_group_name_H-M_alt 'P -1'
_atom_sites_solution_hydrogens mixed
_atom_sites_solution_primary direct
_atom_sites_solution_secondary difmap
_audit_creation_method SHELXL-2014/7
_audit_update_record
;
2023-05-10 deposited with the CCDC.	2023-06-16 downloaded from the CCDC.
;
_cell_angle_alpha 85.7250(10)
_cell_angle_beta 71.9070(10)
_cell_angle_gamma 76.1410(10)
_cell_formula_units_Z 2
_cell_length_a 10.0011(4)
_cell_length_b 10.5012(4)
_cell_length_c 13.4258(5)
_cell_measurement_reflns_used 127
_cell_measurement_temperature 150(2)
_cell_measurement_theta_max 26.6881
_cell_measurement_theta_min 2.4947
_cell_volume 1301.29(9)
_computing_cell_refinement 'APEX3 v2016.1-0 (Bruker AXS)'
_computing_data_collection 'Bruker Instrument Service vV6.2.1'
_computing_data_reduction 'SAINT V8.37A (Bruker AXS Inc., 2015)'
_computing_molecular_graphics 'shelXle (C.B. Huebschle, rev 758)'
_computing_structure_refinement 'SHELXL-2014/7 (Sheldrick, 2014)'
_computing_structure_solution 'XT, VERSION 2014/5'
_diffrn_ambient_temperature 150(2)
_diffrn_detector_area_resol_mean 10.4167
_diffrn_measured_fraction_theta_full 1.000
_diffrn_measured_fraction_theta_max 0.999
_diffrn_measurement_device_type 'Bruker D8 VENTURE'
_diffrn_measurement_method '\f and \w scans'
_diffrn_radiation_type MoK\a
_diffrn_radiation_wavelength 0.71073
_diffrn_reflns_av_R_equivalents 0.0311
_diffrn_reflns_av_unetI/netI 0.0160
_diffrn_reflns_Laue_measured_fraction_full 1.000
_diffrn_reflns_Laue_measured_fraction_max 0.999
_diffrn_reflns_limit_h_max 12
_diffrn_reflns_limit_h_min -12
_diffrn_reflns_limit_k_max 13
_diffrn_reflns_limit_k_min -13
_diffrn_reflns_limit_l_max 17
_diffrn_reflns_limit_l_min -17
_diffrn_reflns_number 48653
_diffrn_reflns_point_group_measured_fraction_full 1.000
_diffrn_reflns_point_group_measured_fraction_max 0.999
_diffrn_reflns_theta_full 25.242
_diffrn_reflns_theta_max 27.513
_diffrn_reflns_theta_min 2.200
_diffrn_source 'microfocus sealed tube'
_exptl_absorpt_coefficient_mu 1.048
_exptl_absorpt_correction_T_max 0.93
_exptl_absorpt_correction_T_min 0.79
_exptl_absorpt_correction_type numerical
_exptl_absorpt_process_details
;
SADABS-2014/5 - Bruker AXS area detector scaling and absorption correction
;
_exptl_crystal_colour blue
_exptl_crystal_density_diffrn 1.623
_exptl_crystal_description plate
_exptl_crystal_F_000 658
_exptl_crystal_size_max 0.197
_exptl_crystal_size_mid 0.177
_exptl_crystal_size_min 0.070
_refine_diff_density_max 0.685
_refine_diff_density_min -0.473
_refine_diff_density_rms 0.061
_refine_ls_extinction_method none
_refine_ls_goodness_of_fit_ref 1.056
_refine_ls_hydrogen_treatment mixed
_refine_ls_matrix_type full
_refine_ls_number_parameters 357
_refine_ls_number_reflns 5984
_refine_ls_number_restraints 0
_refine_ls_restrained_S_all 1.056
_refine_ls_R_factor_all 0.0301
_refine_ls_R_factor_gt 0.0256
_refine_ls_shift/su_max 0.001
_refine_ls_shift/su_mean 0.000
_refine_ls_structure_factor_coef Fsqd
_refine_ls_weighting_details 'w=1/[\s^2^(Fo^2^)+(0.0295P)^2^+0.9380P] where P=(Fo^2^+2Fc^2^)/3'
_refine_ls_weighting_scheme calc
_refine_ls_wR_factor_gt 0.0615
_refine_ls_wR_factor_ref 0.0634
_reflns_Friedel_coverage 0.000
_reflns_number_gt 5459
_reflns_number_total 5984
_reflns_threshold_expression 'I > 2\s(I)'
_cod_data_source_file d3dt01420g2.cif
_cod_data_source_block cubn2te2fp
_cod_database_code 7713400
_shelx_shelxl_version_number 2014/7
_shelx_space_group_comment
;
The symmetry employed for this shelxl refinement is uniquely defined
by the following loop, which should always be used as a source of
symmetry information in preference to the above space-group names.
They are only intended as comments.
;
_shelx_estimated_absorpt_t_min 0.820
_shelx_estimated_absorpt_t_max 0.930

loop_
_space_group_symop_operation_xyz
'x, y, z'
'-x, -y, -z'

loop_
_atom_site_label
_atom_site_type_symbol
_atom_site_fract_x
_atom_site_fract_y
_atom_site_fract_z
_atom_site_U_iso_or_equiv
_atom_site_adp_type
_atom_site_occupancy
_atom_site_site_symmetry_order
_atom_site_calc_flag
_atom_site_refinement_flags_posn
_atom_site_refinement_flags_adp
_atom_site_refinement_flags_occupancy
_atom_site_disorder_assembly
_atom_site_disorder_group
Cu1 Cu 0.28920(2) 0.59488(2) 0.25706(2) 0.00941(5) Uani 1 1 d . . . . .
N1 N 0.25848(13) 0.76283(12) 0.16849(10) 0.0131(2) Uani 1 1 d . . . . .
C2 C 0.22556(17) 0.71724(16) 0.07771(12) 0.0180(3) Uani 1 1 d . . . . .
H21 H 0.3163 0.6714 0.0265 0.022 Uiso 1 1 calc R U . . .
H22 H 0.1801 0.7937 0.0423 0.022 Uiso 1 1 calc R U . . .
C3 C 0.12409(17) 0.62491(16) 0.11584(13) 0.0189(3) Uani 1 1 d . . . . .
H31 H 0.0295 0.6730 0.1612 0.023 Uiso 1 1 calc R U . . .
H32 H 0.1084 0.5890 0.0553 0.023 Uiso 1 1 calc R U . . .
N4 N 0.18943(14) 0.51661(13) 0.17569(10) 0.0143(3) Uani 1 1 d . . . . .
H41 H 0.257(2) 0.464(2) 0.1304(17) 0.023(5) Uiso 1 1 d . . . . .
C5 C 0.07987(17) 0.44571(16) 0.23986(13) 0.0188(3) Uani 1 1 d . . . . .
H51 H 0.0351 0.4133 0.1936 0.023 Uiso 1 1 calc R U . . .
H52 H 0.0029 0.5074 0.2907 0.023 Uiso 1 1 calc R U . . .
C6 C 0.14455(17) 0.33066(16) 0.29883(13) 0.0191(3) Uani 1 1 d . . . . .
H61 H 0.2258 0.2725 0.2479 0.023 Uiso 1 1 calc R U . . .
H62 H 0.0705 0.2798 0.3315 0.023 Uiso 1 1 calc R U . . .
C7 C 0.19939(16) 0.36883(15) 0.38374(12) 0.0162(3) Uani 1 1 d . . . . .
H71 H 0.1207 0.4333 0.4311 0.019 Uiso 1 1 calc R U . . .
H72 H 0.2233 0.2900 0.4258 0.019 Uiso 1 1 calc R U . . .
N8 N 0.32948(13) 0.42622(12) 0.34264(9) 0.0115(2) Uani 1 1 d . . . . .
C9 C 0.36715(17) 0.47181(15) 0.43123(12) 0.0153(3) Uani 1 1 d . . . . .
H91 H 0.4680 0.4824 0.4065 0.018 Uiso 1 1 calc R U . . .
H92 H 0.3600 0.4052 0.4877 0.018 Uiso 1 1 calc R U . . .
C10 C 0.26589(17) 0.60145(15) 0.47396(12) 0.0158(3) Uani 1 1 d . . . . .
H101 H 0.1669 0.5886 0.5080 0.019 Uiso 1 1 calc R U . . .
H102 H 0.2983 0.6359 0.5270 0.019 Uiso 1 1 calc R U . . .
N11 N 0.26596(14) 0.69607(12) 0.38607(10) 0.0119(2) Uani 1 1 d . . . . .
H111 H 0.340(2) 0.7285(18) 0.3749(15) 0.013(4) Uiso 1 1 d . . . . .
C12 C 0.13589(16) 0.80631(15) 0.41315(12) 0.0157(3) Uani 1 1 d . . . . .
H121 H 0.1267 0.8456 0.4804 0.019 Uiso 1 1 calc R U . . .
H122 H 0.0488 0.7720 0.4225 0.019 Uiso 1 1 calc R U . . .
C13 C 0.14362(17) 0.91136(15) 0.32906(12) 0.0169(3) Uani 1 1 d . . . . .
H131 H 0.2352 0.9395 0.3162 0.020 Uiso 1 1 calc R U . . .
H132 H 0.0635 0.9883 0.3561 0.020 Uiso 1 1 calc R U . . .
C14 C 0.13548(17) 0.87073(15) 0.22480(12) 0.0175(3) Uani 1 1 d . . . . .
H141 H 0.0441 0.8422 0.2376 0.021 Uiso 1 1 calc R U . . .
H142 H 0.1318 0.9485 0.1784 0.021 Uiso 1 1 calc R U . . .
C15 C 0.39406(16) 0.81183(15) 0.12969(12) 0.0152(3) Uani 1 1 d . . . . .
H151 H 0.4032 0.8621 0.1858 0.018 Uiso 1 1 calc R U . . .
H152 H 0.3901 0.8712 0.0693 0.018 Uiso 1 1 calc R U . . .
P1 P 0.55123(4) 0.67342(4) 0.08977(3) 0.01281(8) Uani 1 1 d . . . . .
O11 O 0.51367(12) 0.56900(11) 0.16940(9) 0.0202(2) Uani 1 1 d . . . . .
O12 O 0.59165(13) 0.64695(12) -0.02447(9) 0.0224(3) Uani 1 1 d . . . . .
C16 C 0.69872(17) 0.72370(16) 0.11758(13) 0.0179(3) Uani 1 1 d . . . . .
H161 H 0.6599 0.7681 0.1866 0.021 Uiso 1 1 calc R U . . .
H162 H 0.7717 0.6437 0.1239 0.021 Uiso 1 1 calc R U . . .
C17 C 0.7728(2) 0.81164(18) 0.04024(14) 0.0254(4) Uani 1 1 d . . . . .
F1 F 0.67853(18) 0.91904(14) 0.02287(14) 0.0602(5) Uani 1 1 d . . . . .
F2 F 0.84657(18) 0.75466(18) -0.05179(10) 0.0697(6) Uani 1 1 d . . . . .
F3 F 0.86792(12) 0.85668(11) 0.07249(9) 0.0303(2) Uani 1 1 d . . . . .
C18 C 0.45584(15) 0.33175(14) 0.27471(11) 0.0124(3) Uani 1 1 d . . . . .
H181 H 0.5362 0.3771 0.2487 0.015 Uiso 1 1 calc R U . . .
H182 H 0.4294 0.3132 0.2129 0.015 Uiso 1 1 calc R U . . .
P2 P 0.52594(4) 0.17424(4) 0.32888(3) 0.01186(8) Uani 1 1 d . . . . .
O21 O 0.42812(12) 0.08194(11) 0.33905(9) 0.0190(2) Uani 1 1 d . . . . .
O22 O 0.57147(12) 0.19373(11) 0.42222(9) 0.0187(2) Uani 1 1 d . . . . .
C19 C 0.68837(16) 0.10885(15) 0.22103(12) 0.0165(3) Uani 1 1 d . . . . .
H191 H 0.7196 0.0139 0.2339 0.020 Uiso 1 1 calc R U . . .
H192 H 0.6602 0.1173 0.1559 0.020 Uiso 1 1 calc R U . . .
C20 C 0.81673(17) 0.16704(17) 0.20056(13) 0.0208(3) Uani 1 1 d . . . . .
F4 F 0.78998(12) 0.29512(11) 0.17703(11) 0.0384(3) Uani 1 1 d . . . . .
F5 F 0.87092(12) 0.15409(14) 0.28136(9) 0.0386(3) Uani 1 1 d . . . . .
F6 F 0.92542(11) 0.10859(11) 0.11850(9) 0.0328(3) Uani 1 1 d . . . . .
O1W O 0.23086(13) 0.03570(13) 0.52976(10) 0.0215(2) Uani 1 1 d . . . . .
H11W H 0.278(3) -0.029(3) 0.549(2) 0.046(7) Uiso 1 1 d . . . . .
H12W H 0.282(3) 0.057(2) 0.474(2) 0.040(7) Uiso 1 1 d . . . . .
O2W O 0.48483(12) 0.18432(12) 0.63278(9) 0.0168(2) Uani 1 1 d . . . . .
H21W H 0.505(3) 0.110(2) 0.6433(18) 0.032(6) Uiso 1 1 d . . . . .
H22W H 0.503(3) 0.188(2) 0.568(2) 0.036(6) Uiso 1 1 d . . . . .
O3W O 0.17466(16) 0.25228(16) 0.65743(12) 0.0340(3) Uani 1 1 d . . . . .
H31W H 0.256(3) 0.251(3) 0.658(2) 0.048(8) Uiso 1 1 d . . . . .
H32W H 0.185(3) 0.188(3) 0.621(2) 0.040(7) Uiso 1 1 d . . . . .

loop_
_atom_site_aniso_label
_atom_site_aniso_U_11
_atom_site_aniso_U_22
_atom_site_aniso_U_33
_atom_site_aniso_U_23
_atom_site_aniso_U_13
_atom_site_aniso_U_12
Cu1 0.00903(9) 0.00981(9) 0.00873(9) 0.00042(6) -0.00253(6) -0.00121(6)
N1 0.0109(6) 0.0141(6) 0.0123(6) 0.0004(5) -0.0032(5) 0.0006(5)
C2 0.0180(8) 0.0230(8) 0.0123(7) 0.0005(6) -0.0072(6) 0.0001(6)
C3 0.0170(7) 0.0234(8) 0.0174(8) -0.0011(6) -0.0100(6) -0.0003(6)
N4 0.0117(6) 0.0170(6) 0.0136(6) -0.0033(5) -0.0034(5) -0.0015(5)
C5 0.0132(7) 0.0222(8) 0.0219(8) -0.0043(6) -0.0044(6) -0.0058(6)
C6 0.0153(7) 0.0173(7) 0.0238(8) -0.0035(6) -0.0015(6) -0.0068(6)
C7 0.0135(7) 0.0161(7) 0.0156(7) 0.0001(6) 0.0013(6) -0.0046(6)
N8 0.0109(6) 0.0111(6) 0.0104(6) -0.0002(4) -0.0013(5) -0.0013(5)
C9 0.0195(7) 0.0142(7) 0.0127(7) 0.0017(5) -0.0074(6) -0.0017(6)
C10 0.0209(8) 0.0150(7) 0.0104(7) -0.0005(5) -0.0047(6) -0.0024(6)
N11 0.0108(6) 0.0118(6) 0.0122(6) -0.0002(5) -0.0026(5) -0.0017(5)
C12 0.0127(7) 0.0152(7) 0.0155(7) -0.0032(6) -0.0012(6) 0.0010(6)
C13 0.0139(7) 0.0125(7) 0.0202(8) -0.0023(6) -0.0029(6) 0.0026(6)
C14 0.0137(7) 0.0156(7) 0.0186(8) 0.0006(6) -0.0040(6) 0.0040(6)
C15 0.0137(7) 0.0132(7) 0.0155(7) 0.0036(6) -0.0016(6) -0.0020(6)
P1 0.01033(17) 0.01190(18) 0.01286(18) 0.00030(14) 0.00061(14) -0.00181(14)
O11 0.0112(5) 0.0130(5) 0.0283(6) 0.0066(5) 0.0020(5) -0.0002(4)
O12 0.0189(6) 0.0289(6) 0.0163(6) -0.0077(5) 0.0003(5) -0.0048(5)
C16 0.0136(7) 0.0206(8) 0.0175(8) 0.0021(6) -0.0024(6) -0.0039(6)
C17 0.0297(9) 0.0317(10) 0.0184(8) -0.0008(7) -0.0030(7) -0.0192(8)
F1 0.0774(11) 0.0425(8) 0.0905(12) 0.0443(8) -0.0597(10) -0.0375(8)
F2 0.0763(10) 0.1127(13) 0.0252(6) -0.0319(7) 0.0269(7) -0.0774(10)
F3 0.0262(5) 0.0352(6) 0.0317(6) -0.0084(5) -0.0012(5) -0.0185(5)
C18 0.0115(7) 0.0112(7) 0.0109(6) 0.0018(5) -0.0007(5) 0.0000(5)
P2 0.01172(17) 0.01014(17) 0.01109(17) 0.00300(13) -0.00122(14) -0.00141(13)
O21 0.0173(5) 0.0141(5) 0.0237(6) 0.0055(4) -0.0027(5) -0.0065(4)
O22 0.0223(6) 0.0184(6) 0.0132(5) 0.0027(4) -0.0061(4) -0.0007(4)
C19 0.0146(7) 0.0153(7) 0.0158(7) 0.0013(6) -0.0014(6) -0.0012(6)
C20 0.0129(7) 0.0234(8) 0.0221(8) 0.0062(7) -0.0028(6) -0.0018(6)
F4 0.0210(5) 0.0214(5) 0.0668(9) 0.0132(5) -0.0054(5) -0.0078(4)
F5 0.0235(6) 0.0645(8) 0.0329(6) 0.0056(6) -0.0142(5) -0.0142(6)
F6 0.0149(5) 0.0408(6) 0.0302(6) 0.0043(5) 0.0063(4) -0.0015(4)
O1W 0.0195(6) 0.0213(6) 0.0193(6) 0.0020(5) -0.0021(5) -0.0017(5)
O2W 0.0196(6) 0.0148(6) 0.0150(6) -0.0022(4) -0.0037(5) -0.0034(4)
O3W 0.0221(7) 0.0437(9) 0.0327(8) -0.0163(7) -0.0033(6) -0.0029(6)

loop_
_atom_type_symbol
_atom_type_description
_atom_type_scat_dispersion_real
_atom_type_scat_dispersion_imag
_atom_type_scat_source
C C 0.0033 0.0016 'International Tables Vol C Tables 4.2.6.8 and 6.1.1.4'
H H 0.0000 0.0000 'International Tables Vol C Tables 4.2.6.8 and 6.1.1.4'
N N 0.0061 0.0033 'International Tables Vol C Tables 4.2.6.8 and 6.1.1.4'
O O 0.0106 0.0060 'International Tables Vol C Tables 4.2.6.8 and 6.1.1.4'
F F 0.0171 0.0103 'International Tables Vol C Tables 4.2.6.8 and 6.1.1.4'
P P 0.1023 0.0942 'International Tables Vol C Tables 4.2.6.8 and 6.1.1.4'
Cu Cu 0.3201 1.2651 'International Tables Vol C Tables 4.2.6.8 and 6.1.1.4'

loop_
_geom_angle_atom_site_label_1
_geom_angle_atom_site_label_2
_geom_angle_atom_site_label_3
_geom_angle
_geom_angle_site_symmetry_1
_geom_angle_site_symmetry_3
_geom_angle_publ_flag
N4 Cu1 N11 146.28(5) . . ?
N4 Cu1 N8 93.81(5) . . ?
N11 Cu1 N8 87.09(5) . . ?
N4 Cu1 N1 87.29(5) . . ?
N11 Cu1 N1 93.24(5) . . ?
N8 Cu1 N1 177.50(5) . . ?
N4 Cu1 O11 109.00(5) . . ?
N11 Cu1 O11 104.65(5) . . ?
N8 Cu1 O11 92.06(4) . . ?
N1 Cu1 O11 85.46(5) . . ?
C15 N1 C2 109.41(12) . . ?
C15 N1 C14 109.83(12) . . ?
C2 N1 C14 109.50(11) . . ?
C15 N1 Cu1 110.48(9) . . ?
C2 N1 Cu1 103.51(9) . . ?
C14 N1 Cu1 113.88(9) . . ?
N1 C2 C3 109.79(12) . . ?
N1 C2 H21 109.7 . . ?
C3 C2 H21 109.7 . . ?
N1 C2 H22 109.7 . . ?
C3 C2 H22 109.7 . . ?
H21 C2 H22 108.2 . . ?
N4 C3 C2 108.77(12) . . ?
N4 C3 H31 109.9 . . ?
C2 C3 H31 109.9 . . ?
N4 C3 H32 109.9 . . ?
C2 C3 H32 109.9 . . ?
H31 C3 H32 108.3 . . ?
C3 N4 C5 110.98(12) . . ?
C3 N4 Cu1 107.09(9) . . ?
C5 N4 Cu1 115.09(10) . . ?
C3 N4 H41 106.9(13) . . ?
C5 N4 H41 110.1(14) . . ?
Cu1 N4 H41 106.3(13) . . ?
N4 C5 C6 112.32(13) . . ?
N4 C5 H51 109.1 . . ?
C6 C5 H51 109.1 . . ?
N4 C5 H52 109.1 . . ?
C6 C5 H52 109.1 . . ?
H51 C5 H52 107.9 . . ?
C5 C6 C7 114.55(13) . . ?
C5 C6 H61 108.6 . . ?
C7 C6 H61 108.6 . . ?
C5 C6 H62 108.6 . . ?
C7 C6 H62 108.6 . . ?
H61 C6 H62 107.6 . . ?
N8 C7 C6 114.10(12) . . ?
N8 C7 H71 108.7 . . ?
C6 C7 H71 108.7 . . ?
N8 C7 H72 108.7 . . ?
C6 C7 H72 108.7 . . ?
H71 C7 H72 107.6 . . ?
C18 N8 C9 110.68(11) . . ?
C18 N8 C7 111.99(11) . . ?
C9 N8 C7 110.28(11) . . ?
C18 N8 Cu1 108.11(9) . . ?
C9 N8 Cu1 103.57(9) . . ?
C7 N8 Cu1 111.88(9) . . ?
N8 C9 C10 110.47(12) . . ?
N8 C9 H91 109.6 . . ?
C10 C9 H91 109.6 . . ?
N8 C9 H92 109.6 . . ?
C10 C9 H92 109.6 . . ?
H91 C9 H92 108.1 . . ?
N11 C10 C9 108.86(12) . . ?
N11 C10 H101 109.9 . . ?
C9 C10 H101 109.9 . . ?
N11 C10 H102 109.9 . . ?
C9 C10 H102 109.9 . . ?
H101 C10 H102 108.3 . . ?
C10 N11 C12 111.59(12) . . ?
C10 N11 Cu1 107.90(9) . . ?
C12 N11 Cu1 113.91(9) . . ?
C10 N11 H111 107.5(13) . . ?
C12 N11 H111 107.5(12) . . ?
Cu1 N11 H111 108.3(13) . . ?
N11 C12 C13 111.89(12) . . ?
N11 C12 H121 109.2 . . ?
C13 C12 H121 109.2 . . ?
N11 C12 H122 109.2 . . ?
C13 C12 H122 109.2 . . ?
H121 C12 H122 107.9 . . ?
C12 C13 C14 115.35(13) . . ?
C12 C13 H131 108.4 . . ?
C14 C13 H131 108.4 . . ?
C12 C13 H132 108.4 . . ?
C14 C13 H132 108.4 . . ?
H131 C13 H132 107.5 . . ?
N1 C14 C13 114.94(12) . . ?
N1 C14 H141 108.5 . . ?
C13 C14 H141 108.5 . . ?
N1 C14 H142 108.5 . . ?
C13 C14 H142 108.5 . . ?
H141 C14 H142 107.5 . . ?
N1 C15 P1 110.07(10) . . ?
N1 C15 H151 109.6 . . ?
P1 C15 H151 109.6 . . ?
N1 C15 H152 109.6 . . ?
P1 C15 H152 109.6 . . ?
H151 C15 H152 108.2 . . ?
O12 P1 O11 120.95(7) . . ?
O12 P1 C16 109.19(7) . . ?
O11 P1 C16 105.01(7) . . ?
O12 P1 C15 110.95(7) . . ?
O11 P1 C15 103.85(7) . . ?
C16 P1 C15 105.78(7) . . ?
P1 O11 Cu1 115.93(6) . . ?
C17 C16 P1 116.54(12) . . ?
C17 C16 H161 108.2 . . ?
P1 C16 H161 108.2 . . ?
C17 C16 H162 108.2 . . ?
P1 C16 H162 108.2 . . ?
H161 C16 H162 107.3 . . ?
F2 C17 F1 107.40(18) . . ?
F2 C17 F3 106.13(15) . . ?
F1 C17 F3 105.42(14) . . ?
F2 C17 C16 113.20(15) . . ?
F1 C17 C16 111.39(15) . . ?
F3 C17 C16 112.79(15) . . ?
N8 C18 P2 119.45(10) . . ?
N8 C18 H181 107.5 . . ?
P2 C18 H181 107.5 . . ?
N8 C18 H182 107.5 . . ?
P2 C18 H182 107.5 . . ?
H181 C18 H182 107.0 . . ?
O22 P2 O21 118.41(7) . . ?
O22 P2 C18 110.88(7) . . ?
O21 P2 C18 110.89(7) . . ?
O22 P2 C19 108.40(7) . . ?
O21 P2 C19 105.36(7) . . ?
C18 P2 C19 101.29(7) . . ?
C20 C19 P2 118.90(12) . . ?
C20 C19 H191 107.6 . . ?
P2 C19 H191 107.6 . . ?
C20 C19 H192 107.6 . . ?
P2 C19 H192 107.6 . . ?
H191 C19 H192 107.0 . . ?
F5 C20 F4 106.77(15) . . ?
F5 C20 F6 105.94(13) . . ?
F4 C20 F6 105.76(13) . . ?
F5 C20 C19 113.26(14) . . ?
F4 C20 C19 113.40(13) . . ?
F6 C20 C19 111.13(14) . . ?
H11W O1W H12W 107(2) . . ?
H21W O2W H22W 103(2) . . ?
H31W O3W H32W 104(2) . . ?

loop_
_geom_bond_atom_site_label_1
_geom_bond_atom_site_label_2
_geom_bond_distance
_geom_bond_site_symmetry_2
_geom_bond_publ_flag
Cu1 N4 2.0171(13) . ?
Cu1 N11 2.0222(12) . ?
Cu1 N8 2.0643(12) . ?
Cu1 N1 2.0673(13) . ?
Cu1 O11 2.1478(11) . ?
N1 C15 1.4933(19) . ?
N1 C2 1.4950(19) . ?
N1 C14 1.5003(19) . ?
C2 C3 1.519(2) . ?
C2 H21 0.9900 . ?
C2 H22 0.9900 . ?
C3 N4 1.483(2) . ?
C3 H31 0.9900 . ?
C3 H32 0.9900 . ?
N4 C5 1.485(2) . ?
N4 H41 0.86(2) . ?
C5 C6 1.519(2) . ?
C5 H51 0.9900 . ?
C5 H52 0.9900 . ?
C6 C7 1.524(2) . ?
C6 H61 0.9900 . ?
C6 H62 0.9900 . ?
C7 N8 1.4968(18) . ?
C7 H71 0.9900 . ?
C7 H72 0.9900 . ?
N8 C18 1.4938(18) . ?
N8 C9 1.4951(18) . ?
C9 C10 1.518(2) . ?
C9 H91 0.9900 . ?
C9 H92 0.9900 . ?
C10 N11 1.4848(19) . ?
C10 H101 0.9900 . ?
C10 H102 0.9900 . ?
N11 C12 1.4874(18) . ?
N11 H111 0.85(2) . ?
C12 C13 1.516(2) . ?
C12 H121 0.9900 . ?
C12 H122 0.9900 . ?
C13 C14 1.525(2) . ?
C13 H131 0.9900 . ?
C13 H132 0.9900 . ?
C14 H141 0.9900 . ?
C14 H142 0.9900 . ?
C15 P1 1.8355(15) . ?
C15 H151 0.9900 . ?
C15 H152 0.9900 . ?
P1 O12 1.4893(12) . ?
P1 O11 1.5031(11) . ?
P1 C16 1.8271(16) . ?
C16 C17 1.479(2) . ?
C16 H161 0.9900 . ?
C16 H162 0.9900 . ?
C17 F2 1.327(2) . ?
C17 F1 1.343(2) . ?
C17 F3 1.349(2) . ?
C18 P2 1.8270(15) . ?
C18 H181 0.9900 . ?
C18 H182 0.9900 . ?
P2 O22 1.5023(11) . ?
P2 O21 1.5056(11) . ?
P2 C19 1.8330(16) . ?
C19 C20 1.493(2) . ?
C19 H191 0.9900 . ?
C19 H192 0.9900 . ?
C20 F5 1.340(2) . ?
C20 F4 1.341(2) . ?
C20 F6 1.345(2) . ?
O1W H11W 0.81(3) . ?
O1W H12W 0.81(3) . ?
O2W H21W 0.78(2) . ?
O2W H22W 0.84(3) . ?
O3W H31W 0.81(3) . ?
O3W H32W 0.83(3) . ?
